data_4337449
loop_
_publ_author_name
'Scharf, Adam'
'Goldberg, Israel'
'Vigalok, Arkadi'

_publ_section_title
;
 Room temperature rapid functionalization of E-H bonds (E = O, N, S) via
 the metal-ligand cooperation mechanism.
;
_journal_issue 1
_journal_name_full 'Inorganic chemistry'
_journal_page_first 12
_journal_page_last 14
_journal_paper_doi 10.1021/ic402315a
_journal_volume 53
_journal_year 2014
_chemical_formula_moiety 'C30 H35 F N2 P Pd, C2 F3 O2'
_chemical_formula_sum 'C32 H35 F4 N2 O2 P Pd'
_chemical_formula_weight 692.99
_chemical_name_systematic
; 
 ? 
;
_space_group_IT_number 2
_symmetry_cell_setting triclinic
_symmetry_space_group_name_Hall '-P 1'
_symmetry_space_group_name_H-M 'P -1'
_atom_sites_solution_hydrogens geom
_atom_sites_solution_primary direct
_atom_sites_solution_secondary difmap
_audit_creation_method SHELXL-97
_cell_angle_alpha 75.968(2)
_cell_angle_beta 80.708(2)
_cell_angle_gamma 82.083(2)
_cell_formula_units_Z 4
_cell_length_a 12.9990(7)
_cell_length_b 17.0995(9)
_cell_length_c 17.4393(9)
_cell_measurement_reflns_used 10101
_cell_measurement_temperature 110(2)
_cell_measurement_theta_max 25.12
_cell_measurement_theta_min 1.87
_cell_volume 3691.6(3)
_computing_cell_refinement 'Saint, Bruker-AXS'
_computing_data_collection 'Apex2, Bruker-AXS'
_computing_data_reduction 'Saint, Bruker-AXS'
_computing_structure_refinement 'SHELXL-97 (Sheldrick, 2008)'
_computing_structure_solution 'SHELXTL-2012, (Sheldrick, 2012)'
_diffrn_ambient_temperature 110(2)
_diffrn_detector_area_resol_mean 1.75
_diffrn_measured_fraction_theta_full 0.956
_diffrn_measured_fraction_theta_max 0.956
_diffrn_measurement_device_type 'ApexDuo, Bruker-AXS'
_diffrn_measurement_method '1.0 deg. \f and \w scans'
_diffrn_radiation_monochromator graphite
_diffrn_radiation_source 'fine-focus sealed tube'
_diffrn_radiation_type MoK\a
_diffrn_radiation_wavelength 0.71073
_diffrn_reflns_av_R_equivalents 0.0302
_diffrn_reflns_av_sigmaI/netI 0.0365
_diffrn_reflns_limit_h_max 15
_diffrn_reflns_limit_h_min -15
_diffrn_reflns_limit_k_max 17
_diffrn_reflns_limit_k_min -20
_diffrn_reflns_limit_l_max 20
_diffrn_reflns_limit_l_min -20
_diffrn_reflns_number 45867
_diffrn_reflns_theta_full 25.12
_diffrn_reflns_theta_max 25.12
_diffrn_reflns_theta_min 1.87
_diffrn_standards_number 0
_exptl_absorpt_coefficient_mu 0.593
_exptl_absorpt_correction_T_max 0.9164
_exptl_absorpt_correction_T_min 0.8422
_exptl_absorpt_correction_type multi-scan
_exptl_absorpt_process_details 'Apex2, Bruker-AXS'
_exptl_crystal_colour yellow
_exptl_crystal_density_diffrn 1.247
_exptl_crystal_density_method 'not measured'
_exptl_crystal_description prism
_exptl_crystal_F_000 1416
_exptl_crystal_size_max 0.30
_exptl_crystal_size_mid 0.25
_exptl_crystal_size_min 0.15
_platon_squeeze_details
;
;
_refine_diff_density_max 1.035
_refine_diff_density_min -0.900
_refine_diff_density_rms 0.089
_refine_ls_extinction_method none
_refine_ls_goodness_of_fit_ref 1.107
_refine_ls_hydrogen_treatment constr
_refine_ls_matrix_type full
_refine_ls_number_parameters 769
_refine_ls_number_reflns 12632
_refine_ls_number_restraints 0
_refine_ls_restrained_S_all 1.107
_refine_ls_R_factor_all 0.0548
_refine_ls_R_factor_gt 0.0429
_refine_ls_shift/su_max 0.027
_refine_ls_shift/su_mean 0.002
_refine_ls_structure_factor_coef Fsqd
_refine_ls_weighting_details 'calc w=1/[\s^2^(Fo^2^)+(0.0725P)^2^+2.4050P] where P=(Fo^2^+2Fc^2^)/3'
_refine_ls_weighting_scheme calc
_refine_ls_wR_factor_gt 0.1202
_refine_ls_wR_factor_ref 0.1261
_reflns_number_gt 10101
_reflns_number_total 12632
_reflns_threshold_expression >2sigma(I)
_cod_data_source_file ic402315a_si_005.cif
_cod_data_source_block ar101sq
_cod_database_code 4337449

loop_
_symmetry_equiv_pos_as_xyz
'x, y, z'
'-x, -y, -z'

loop_
_atom_site_label
_atom_site_type_symbol
_atom_site_fract_x
_atom_site_fract_y
_atom_site_fract_z
_atom_site_U_iso_or_equiv
_atom_site_adp_type
_atom_site_occupancy
_atom_site_symmetry_multiplicity
_atom_site_calc_flag
_atom_site_refinement_flags
Pd1 Pd 0.15319(2) 1.144150(16) 0.626954(17) 0.02499(10) Uani 1 1 d .
Pd2 Pd 0.418999(19) 0.537390(15) 0.737311(15) 0.01891(9) Uani 1 1 d .
P1 P 0.25409(8) 1.06153(6) 0.71217(7) 0.0325(2) Uani 1 1 d .
P2 P 0.49926(7) 0.42480(5) 0.80856(5) 0.0202(2) Uani 1 1 d .
F1 F 0.0303(2) 1.45400(14) 0.75340(15) 0.0489(6) Uani 1 1 d .
F2 F 0.3566(2) 0.78564(15) 0.94738(14) 0.0500(7) Uani 1 1 d .
F3 F -0.3479(3) 1.1645(2) 0.7868(2) 0.0901(12) Uani 1 1 d .
F4 F -0.2547(4) 1.0644(2) 0.7555(3) 0.133(2) Uani 1 1 d .
F5 F -0.1984(4) 1.1341(4) 0.8196(2) 0.146(2) Uani 1 1 d .
F6 F 0.5338(2) 0.86175(16) 0.66962(17) 0.0564(7) Uani 1 1 d .
F7 F 0.65703(19) 0.86035(16) 0.5701(2) 0.0655(9) Uani 1 1 d .
F8 F 0.5027(2) 0.91109(15) 0.54825(17) 0.0540(7) Uani 1 1 d .
O1 O -0.2354(3) 1.2655(2) 0.6783(3) 0.0988(17) Uani 1 1 d .
O2 O 0.4371(2) 0.76397(16) 0.58241(19) 0.0398(7) Uani 1 1 d .
O3 O -0.1322(2) 1.16180(19) 0.64313(19) 0.0490(8) Uani 1 1 d .
O4 O 0.5978(2) 0.70893(17) 0.60685(17) 0.0375(7) Uani 1 1 d .
N1 N 0.1773(2) 1.05146(17) 0.56870(19) 0.0266(7) Uani 1 1 d .
N2 N 0.0514(2) 1.19533(17) 0.53735(17) 0.0200(6) Uani 1 1 d .
HN4 H -0.0167 1.1949 0.5640 0.024 Uiso 1 1 calc R
N3 N 0.3348(2) 0.62489(16) 0.64926(16) 0.0174(6) Uani 1 1 d .
HN5 H 0.3757 0.6677 0.6286 0.021 Uiso 1 1 calc R
C1 C 0.2905(4) 0.9747(3) 0.6624(3) 0.0462(12) Uani 1 1 d .
H1 H 0.3675 0.9686 0.6477 0.055 Uiso 1 1 calc R
H12 H 0.2710 0.9244 0.7010 0.055 Uiso 1 1 calc R
C2 C 0.2392(3) 0.9836(2) 0.5887(2) 0.0314(9) Uani 1 1 d .
C3 C 0.1266(3) 1.0649(2) 0.5026(2) 0.0214(8) Uani 1 1 d .
C4 C 0.1381(3) 1.0077(2) 0.4555(2) 0.0243(8) Uani 1 1 d .
C5 C 0.0840(3) 1.0251(2) 0.3876(2) 0.0296(9) Uani 1 1 d .
H9 H 0.0903 0.9875 0.3545 0.035 Uiso 1 1 calc R
C6 C 0.0226(3) 1.0976(2) 0.3710(2) 0.0277(8) Uani 1 1 d .
H8 H -0.0131 1.1098 0.3255 0.033 Uiso 1 1 calc R
C7 C 0.0107(3) 1.1539(2) 0.4184(2) 0.0242(8) Uani 1 1 d .
H7 H -0.0326 1.2033 0.4048 0.029 Uiso 1 1 calc R
C8 C 0.0612(3) 1.1385(2) 0.4845(2) 0.0217(8) Uani 1 1 d .
C9 C -0.0183(3) 1.3380(2) 0.5073(2) 0.0251(8) Uani 1 1 d .
H6 H -0.0778 1.3251 0.5457 0.030 Uiso 1 1 calc R
C10 C -0.0087(3) 1.4174(2) 0.4642(2) 0.0321(9) Uani 1 1 d .
H5 H -0.0632 1.4589 0.4724 0.038 Uiso 1 1 calc R
C11 C 0.0777(3) 1.4365(2) 0.4104(2) 0.0334(9) Uani 1 1 d .
H2 H 0.0827 1.4908 0.3812 0.040 Uiso 1 1 calc R
C12 C 0.1591(3) 1.3763(2) 0.3979(2) 0.0296(9) Uani 1 1 d .
H3 H 0.2194 1.3896 0.3606 0.036 Uiso 1 1 calc R
C13 C 0.1510(3) 1.2971(2) 0.4403(2) 0.0243(8) Uani 1 1 d .
H4 H 0.2066 1.2560 0.4335 0.029 Uiso 1 1 calc R
C14 C 0.2061(3) 0.9361(2) 0.4774(2) 0.0273(8) Uani 1 1 d .
H11 H 0.2172 0.8965 0.4463 0.033 Uiso 1 1 calc R
C15 C 0.2555(3) 0.9242(2) 0.5433(2) 0.0299(9) Uani 1 1 d .
H10 H 0.3007 0.8761 0.5585 0.036 Uiso 1 1 calc R
C16 C 0.3834(3) 1.0931(3) 0.7183(3) 0.0410(11) Uani 1 1 d .
C17 C 0.3691(4) 1.1634(3) 0.7598(4) 0.0584(14) Uani 1 1 d .
H15 H 0.4356 1.1869 0.7522 0.088 Uiso 1 1 calc R
H14 H 0.3469 1.1437 0.8169 0.088 Uiso 1 1 calc R
H13 H 0.3156 1.2048 0.7370 0.088 Uiso 1 1 calc R
C18 C 0.4569(4) 1.0236(3) 0.7626(3) 0.0559(14) Uani 1 1 d .
H17 H 0.5296 1.0364 0.7474 0.084 Uiso 1 1 calc R
H16 H 0.4496 0.9729 0.7482 0.084 Uiso 1 1 calc R
H18 H 0.4379 1.0175 0.8203 0.084 Uiso 1 1 calc R
C19 C 0.4335(4) 1.1216(4) 0.6318(4) 0.0725(17) Uani 1 1 d .
H19 H 0.3889 1.1673 0.6045 0.109 Uiso 1 1 calc R
H21 H 0.4411 1.0770 0.6044 0.109 Uiso 1 1 calc R
H20 H 0.5027 1.1386 0.6312 0.109 Uiso 1 1 calc R
C20 C 0.1794(4) 1.0174(3) 0.8102(3) 0.0477(12) Uani 1 1 d .
C21 C 0.1566(5) 1.0785(3) 0.8629(3) 0.0678(16) Uani 1 1 d .
H22 H 0.1363 1.1322 0.8308 0.102 Uiso 1 1 calc R
H23 H 0.2195 1.0802 0.8866 0.102 Uiso 1 1 calc R
H24 H 0.0993 1.0622 0.9055 0.102 Uiso 1 1 calc R
C22 C 0.0767(4) 0.9980(3) 0.7897(4) 0.0709(18) Uani 1 1 d .
H27 H 0.0341 0.9724 0.8387 0.106 Uiso 1 1 calc R
H26 H 0.0924 0.9609 0.7534 0.106 Uiso 1 1 calc R
H25 H 0.0380 1.0482 0.7639 0.106 Uiso 1 1 calc R
C23 C 0.2344(5) 0.9390(3) 0.8580(3) 0.0637(15) Uani 1 1 d .
H28 H 0.1831 0.9110 0.8994 0.095 Uiso 1 1 calc R
H29 H 0.2898 0.9528 0.8830 0.095 Uiso 1 1 calc R
H30 H 0.2653 0.9035 0.8220 0.095 Uiso 1 1 calc R
C24 C 0.1220(3) 1.2407(2) 0.6756(2) 0.0253(8) Uani 1 1 d .
C25 C 0.1796(3) 1.3075(2) 0.6478(2) 0.0309(9) Uani 1 1 d .
H34 H 0.2412 1.3038 0.6106 0.037 Uiso 1 1 calc R
C26 C 0.1491(3) 1.3799(2) 0.6733(3) 0.0348(9) Uani 1 1 d .
H33 H 0.1891 1.4249 0.6538 0.042 Uiso 1 1 calc R
C27 C 0.0610(3) 1.3844(2) 0.7265(2) 0.0331(9) Uani 1 1 d .
C28 C -0.0004(3) 1.3214(2) 0.7551(3) 0.0371(10) Uani 1 1 d .
H31 H -0.0625 1.3267 0.7915 0.045 Uiso 1 1 calc R
C29 C 0.0310(3) 1.2500(2) 0.7294(2) 0.0310(9) Uani 1 1 d .
H32 H -0.0106 1.2060 0.7488 0.037 Uiso 1 1 calc R
N30 N 0.4282(2) 0.46934(18) 0.65361(16) 0.0203(6) Uani 1 1 d .
C31 C 0.3759(3) 0.4652(2) 0.5271(2) 0.0210(8) Uani 1 1 d .
C32 C 0.4298(3) 0.3853(2) 0.5361(2) 0.0261(8) Uani 1 1 d .
H56 H 0.4309 0.3554 0.4965 0.031 Uiso 1 1 calc R
C33 C 0.4793(3) 0.3522(2) 0.6010(2) 0.0252(8) Uani 1 1 d .
H55 H 0.5158 0.2995 0.6064 0.030 Uiso 1 1 calc R
C34 C 0.4770(3) 0.3955(2) 0.6608(2) 0.0220(8) Uani 1 1 d .
C35 C 0.5335(3) 0.3625(2) 0.7313(2) 0.0255(8) Uani 1 1 d .
H53 H 0.6099 0.3603 0.7136 0.031 Uiso 1 1 calc R
H54 H 0.5163 0.3065 0.7557 0.031 Uiso 1 1 calc R
C36 C 0.6275(3) 0.4316(2) 0.8394(2) 0.0257(8) Uani 1 1 d .
C37 C 0.6125(3) 0.4735(2) 0.9092(2) 0.0334(9) Uani 1 1 d .
H35 H 0.5815 0.4375 0.9576 0.050 Uiso 1 1 calc R
H37 H 0.5659 0.5238 0.8972 0.050 Uiso 1 1 calc R
H36 H 0.6806 0.4861 0.9176 0.050 Uiso 1 1 calc R
C38 C 0.6930(3) 0.3498(2) 0.8614(2) 0.0340(9) Uani 1 1 d .
H39 H 0.7599 0.3582 0.8757 0.051 Uiso 1 1 calc R
H40 H 0.7063 0.3241 0.8158 0.051 Uiso 1 1 calc R
H38 H 0.6548 0.3147 0.9069 0.051 Uiso 1 1 calc R
C39 C 0.6888(3) 0.4842(3) 0.7670(2) 0.0360(10) Uani 1 1 d .
H42 H 0.6465 0.5357 0.7497 0.054 Uiso 1 1 calc R
H41 H 0.7047 0.4558 0.7234 0.054 Uiso 1 1 calc R
H43 H 0.7543 0.4948 0.7818 0.054 Uiso 1 1 calc R
C40 C 0.4068(3) 0.3641(2) 0.8876(2) 0.0285(8) Uani 1 1 d .
C41 C 0.3737(4) 0.4034(3) 0.9584(2) 0.0406(10) Uani 1 1 d .
H46 H 0.3118 0.3799 0.9909 0.061 Uiso 1 1 calc R
H44 H 0.3568 0.4619 0.9392 0.061 Uiso 1 1 calc R
H45 H 0.4311 0.3938 0.9907 0.061 Uiso 1 1 calc R
C42 C 0.4487(3) 0.2761(2) 0.9175(2) 0.0364(10) Uani 1 1 d .
H48 H 0.5091 0.2740 0.9452 0.055 Uiso 1 1 calc R
H47 H 0.4701 0.2504 0.8721 0.055 Uiso 1 1 calc R
H49 H 0.3937 0.2474 0.9543 0.055 Uiso 1 1 calc R
C43 C 0.3091(3) 0.3654(3) 0.8460(3) 0.0400(10) Uani 1 1 d .
H50 H 0.2573 0.3336 0.8833 0.060 Uiso 1 1 calc R
H51 H 0.3302 0.3419 0.7991 0.060 Uiso 1 1 calc R
H52 H 0.2783 0.4214 0.8292 0.060 Uiso 1 1 calc R
C44 C 0.3255(3) 0.5045(2) 0.4620(2) 0.0275(8) Uani 1 1 d .
H57 H 0.3228 0.4775 0.4209 0.033 Uiso 1 1 calc R
C45 C 0.2793(3) 0.5828(2) 0.4571(2) 0.0289(9) Uani 1 1 d .
H58 H 0.2457 0.6098 0.4120 0.035 Uiso 1 1 calc R
C46 C 0.2815(3) 0.6235(2) 0.5184(2) 0.0247(8) Uani 1 1 d .
H64 H 0.2489 0.6773 0.5141 0.030 Uiso 1 1 calc R
C47 C 0.3299(2) 0.5865(2) 0.5837(2) 0.0209(7) Uani 1 1 d .
C48 C 0.2352(3) 0.6584(2) 0.6852(2) 0.0211(7) Uani 1 1 d .
C49 C 0.1470(3) 0.6179(2) 0.6966(2) 0.0256(8) Uani 1 1 d .
H63 H 0.1499 0.5706 0.6766 0.031 Uiso 1 1 calc R
C50 C 0.0549(3) 0.6463(2) 0.7371(2) 0.0296(9) Uani 1 1 d .
H59 H -0.0060 0.6190 0.7439 0.035 Uiso 1 1 calc R
C51 C 0.0500(3) 0.7140(2) 0.7681(2) 0.0315(9) Uani 1 1 d .
H60 H -0.0134 0.7330 0.7965 0.038 Uiso 1 1 calc R
C52 C 0.1386(3) 0.7539(2) 0.7570(2) 0.0280(8) Uani 1 1 d .
H61 H 0.1364 0.8002 0.7785 0.034 Uiso 1 1 calc R
C53 C 0.2307(3) 0.7266(2) 0.7148(2) 0.0247(8) Uani 1 1 d .
H62 H 0.2909 0.7550 0.7064 0.030 Uiso 1 1 calc R
C54 C 0.4052(3) 0.6106(2) 0.8138(2) 0.0247(8) Uani 1 1 d .
C55 C 0.3167(3) 0.6147(2) 0.8707(2) 0.0297(9) Uani 1 1 d .
H65 H 0.2668 0.5768 0.8788 0.036 Uiso 1 1 calc R
C56 C 0.3005(3) 0.6738(3) 0.9159(2) 0.0378(10) Uani 1 1 d .
H68 H 0.2405 0.6760 0.9548 0.045 Uiso 1 1 calc R
C57 C 0.3717(3) 0.7277(2) 0.9031(2) 0.0342(10) Uani 1 1 d .
C58 C 0.4601(3) 0.7272(2) 0.8475(3) 0.0376(10) Uani 1 1 d .
H66 H 0.5082 0.7665 0.8394 0.045 Uiso 1 1 calc R
C59 C 0.4769(3) 0.6677(2) 0.8037(2) 0.0305(9) Uani 1 1 d .
H67 H 0.5383 0.6656 0.7661 0.037 Uiso 1 1 calc R
C62 C -0.2503(4) 1.1392(3) 0.7594(3) 0.0475(12) Uani 1 1 d .
C63 C -0.2044(3) 1.1939(3) 0.6834(2) 0.0359(10) Uani 1 1 d .
C64 C 0.5580(3) 0.8499(3) 0.5938(3) 0.0393(10) Uani 1 1 d .
C65 C 0.5296(3) 0.7648(2) 0.5939(2) 0.0297(9) Uani 1 1 d .
C66 C 0.0612(3) 1.2782(2) 0.4927(2) 0.0199(7) Uani 1 1 d .
C67 C 0.3780(3) 0.5065(2) 0.5891(2) 0.0206(7) Uani 1 1 d .

loop_
_atom_site_aniso_label
_atom_site_aniso_U_11
_atom_site_aniso_U_22
_atom_site_aniso_U_33
_atom_site_aniso_U_23
_atom_site_aniso_U_13
_atom_site_aniso_U_12
Pd1 0.02566(17) 0.01551(15) 0.03792(19) -0.00968(12) -0.01457(13) 0.00249(11)
Pd2 0.01730(15) 0.01843(15) 0.02271(16) -0.00799(11) -0.00521(11) 0.00135(10)
P1 0.0362(6) 0.0209(5) 0.0468(6) -0.0126(5) -0.0239(5) 0.0059(4)
P2 0.0198(5) 0.0211(5) 0.0196(5) -0.0065(4) -0.0035(4) 0.0027(4)
F1 0.0600(16) 0.0240(12) 0.0651(17) -0.0230(12) 0.0014(13) -0.0012(11)
F2 0.0768(19) 0.0366(14) 0.0422(14) -0.0240(11) -0.0255(13) 0.0227(13)
F3 0.058(2) 0.073(2) 0.114(3) -0.007(2) 0.037(2) -0.0027(17)
F4 0.150(4) 0.051(2) 0.172(4) -0.034(3) 0.085(3) -0.028(2)
F5 0.130(4) 0.219(6) 0.075(3) 0.036(3) -0.038(3) -0.070(4)
F6 0.0585(17) 0.0487(16) 0.0721(19) -0.0339(14) -0.0199(14) 0.0089(13)
F7 0.0308(15) 0.0425(16) 0.124(3) -0.0266(17) 0.0037(15) -0.0094(12)
F8 0.0500(16) 0.0307(14) 0.0764(19) -0.0058(13) -0.0041(14) -0.0041(12)
O1 0.078(3) 0.056(3) 0.116(4) 0.016(2) 0.038(3) 0.030(2)
O2 0.0221(15) 0.0256(15) 0.070(2) -0.0019(14) -0.0122(14) -0.0059(11)
O3 0.0403(18) 0.0494(19) 0.066(2) -0.0369(17) 0.0163(16) -0.0192(15)
O4 0.0247(15) 0.0404(17) 0.0525(18) -0.0229(14) -0.0083(13) 0.0051(13)
N1 0.0242(16) 0.0145(15) 0.0440(19) -0.0097(14) -0.0120(14) 0.0029(12)
N2 0.0129(14) 0.0202(15) 0.0274(16) -0.0070(13) -0.0053(12) 0.0028(11)
N3 0.0147(14) 0.0166(14) 0.0179(15) 0.0021(12) -0.0043(11) 0.0007(11)
C1 0.055(3) 0.031(2) 0.065(3) -0.028(2) -0.039(2) 0.018(2)
C2 0.030(2) 0.026(2) 0.044(2) -0.0105(18) -0.0172(18) 0.0010(16)
C3 0.0144(17) 0.0193(18) 0.032(2) -0.0050(15) -0.0066(15) -0.0032(14)
C4 0.0212(18) 0.0188(18) 0.035(2) -0.0056(16) -0.0100(16) -0.0025(14)
C5 0.031(2) 0.026(2) 0.038(2) -0.0125(17) -0.0129(17) -0.0046(16)
C6 0.030(2) 0.024(2) 0.031(2) -0.0058(16) -0.0122(17) -0.0027(16)
C7 0.0205(18) 0.0206(18) 0.031(2) -0.0011(16) -0.0081(15) -0.0019(14)
C8 0.0204(18) 0.0175(18) 0.028(2) -0.0058(15) -0.0040(15) -0.0043(14)
C9 0.0214(19) 0.0213(19) 0.036(2) -0.0102(16) -0.0068(16) -0.0019(15)
C10 0.028(2) 0.0193(19) 0.054(3) -0.0161(18) -0.0162(19) 0.0052(16)
C11 0.037(2) 0.023(2) 0.043(2) -0.0051(18) -0.017(2) -0.0070(17)
C12 0.027(2) 0.026(2) 0.038(2) -0.0075(17) -0.0038(17) -0.0079(16)
C13 0.0184(18) 0.0192(18) 0.036(2) -0.0078(16) -0.0058(16) 0.0004(14)
C14 0.029(2) 0.0192(19) 0.037(2) -0.0127(16) -0.0054(17) -0.0004(15)
C15 0.024(2) 0.0187(19) 0.051(3) -0.0129(17) -0.0166(18) 0.0069(15)
C16 0.034(2) 0.033(2) 0.063(3) -0.019(2) -0.024(2) 0.0060(18)
C17 0.049(3) 0.035(3) 0.108(4) -0.031(3) -0.044(3) 0.005(2)
C18 0.050(3) 0.042(3) 0.091(4) -0.034(3) -0.042(3) 0.014(2)
C19 0.039(3) 0.078(4) 0.101(5) -0.026(4) -0.015(3) 0.006(3)
C20 0.051(3) 0.035(2) 0.055(3) 0.000(2) -0.019(2) 0.002(2)
C21 0.086(4) 0.054(3) 0.051(3) -0.001(3) -0.005(3) 0.010(3)
C22 0.058(3) 0.056(3) 0.090(4) 0.024(3) -0.034(3) -0.020(3)
C23 0.078(4) 0.041(3) 0.069(4) 0.005(3) -0.035(3) 0.002(3)
C24 0.0244(19) 0.0192(18) 0.035(2) -0.0051(16) -0.0147(16) 0.0012(15)
C25 0.025(2) 0.027(2) 0.041(2) -0.0110(18) -0.0086(17) 0.0052(16)
C26 0.035(2) 0.0191(19) 0.053(3) -0.0092(18) -0.007(2) -0.0074(16)
C27 0.037(2) 0.0197(19) 0.044(2) -0.0116(18) -0.0072(19) 0.0021(17)
C28 0.036(2) 0.031(2) 0.042(2) -0.0112(19) 0.0017(19) -0.0008(18)
C29 0.030(2) 0.023(2) 0.042(2) -0.0086(17) -0.0051(18) -0.0074(16)
N30 0.0150(14) 0.0260(16) 0.0203(15) -0.0058(13) -0.0023(12) -0.0031(12)
C31 0.0158(17) 0.030(2) 0.0189(18) -0.0068(15) 0.0025(14) -0.0104(14)
C32 0.025(2) 0.029(2) 0.028(2) -0.0136(16) 0.0000(16) -0.0091(16)
C33 0.0256(19) 0.0216(19) 0.031(2) -0.0123(16) -0.0021(16) -0.0010(15)
C34 0.0215(18) 0.0193(18) 0.0266(19) -0.0081(15) -0.0018(15) -0.0034(14)
C35 0.029(2) 0.0221(19) 0.026(2) -0.0096(15) -0.0030(16) 0.0037(15)
C36 0.0228(19) 0.031(2) 0.025(2) -0.0089(16) -0.0050(15) -0.0007(15)
C37 0.032(2) 0.038(2) 0.035(2) -0.0163(18) -0.0149(18) 0.0058(18)
C38 0.029(2) 0.042(2) 0.031(2) -0.0108(18) -0.0117(17) 0.0114(18)
C39 0.021(2) 0.047(3) 0.039(2) -0.001(2) -0.0127(18) -0.0058(18)
C40 0.031(2) 0.0221(19) 0.032(2) -0.0039(16) -0.0024(17) -0.0058(16)
C41 0.053(3) 0.035(2) 0.027(2) -0.0031(18) 0.0126(19) -0.006(2)
C42 0.040(2) 0.029(2) 0.038(2) -0.0010(18) -0.0055(19) -0.0033(18)
C43 0.031(2) 0.040(2) 0.045(3) 0.001(2) 0.0009(19) -0.0130(19)
C44 0.0221(19) 0.040(2) 0.024(2) -0.0098(17) -0.0046(15) -0.0077(16)
C45 0.0197(19) 0.044(2) 0.0212(19) -0.0006(17) -0.0071(15) -0.0052(17)
C46 0.0161(18) 0.030(2) 0.027(2) -0.0059(16) -0.0032(15) 0.0002(15)
C47 0.0119(16) 0.0273(19) 0.0233(19) -0.0074(15) 0.0027(14) -0.0037(14)
C48 0.0172(17) 0.0215(18) 0.0250(19) -0.0059(15) -0.0057(14) 0.0010(14)
C49 0.0226(19) 0.0223(19) 0.033(2) -0.0114(16) -0.0031(16) 0.0004(15)
C50 0.0171(19) 0.029(2) 0.044(2) -0.0121(18) -0.0010(17) -0.0037(15)
C51 0.025(2) 0.031(2) 0.037(2) -0.0105(18) -0.0009(17) 0.0039(16)
C52 0.034(2) 0.0198(19) 0.031(2) -0.0081(16) -0.0121(17) 0.0070(16)
C53 0.026(2) 0.0157(18) 0.034(2) -0.0045(15) -0.0101(16) -0.0017(14)
C54 0.0184(18) 0.026(2) 0.028(2) -0.0075(16) -0.0040(15) 0.0044(15)
C55 0.034(2) 0.028(2) 0.027(2) -0.0077(16) -0.0081(17) 0.0065(17)
C56 0.042(2) 0.040(2) 0.027(2) -0.0080(18) -0.0058(18) 0.015(2)
C57 0.050(3) 0.024(2) 0.034(2) -0.0170(17) -0.022(2) 0.0137(19)
C58 0.040(2) 0.029(2) 0.050(3) -0.0153(19) -0.017(2) 0.0009(18)
C59 0.027(2) 0.031(2) 0.037(2) -0.0129(18) -0.0078(17) -0.0015(16)
C62 0.042(3) 0.035(3) 0.061(3) -0.008(2) 0.001(2) -0.003(2)
C63 0.037(2) 0.033(2) 0.035(2) -0.0067(19) -0.0065(19) 0.0072(19)
C64 0.022(2) 0.036(2) 0.061(3) -0.018(2) -0.001(2) 0.0001(18)
C65 0.023(2) 0.032(2) 0.035(2) -0.0124(18) -0.0010(17) -0.0018(17)
C66 0.0160(17) 0.0175(17) 0.0271(19) 0.0002(15) -0.0121(15) -0.0032(14)
C67 0.0167(17) 0.0249(19) 0.0217(18) -0.0067(15) -0.0008(14) -0.0069(14)

loop_
_atom_type_symbol
_atom_type_description
_atom_type_scat_dispersion_real
_atom_type_scat_dispersion_imag
_atom_type_scat_source
C C 0.0033 0.0016 'International Tables Vol C Tables 4.2.6.8 and 6.1.1.4'
H H 0.0000 0.0000 'International Tables Vol C Tables 4.2.6.8 and 6.1.1.4'
N N 0.0061 0.0033 'International Tables Vol C Tables 4.2.6.8 and 6.1.1.4'
O O 0.0106 0.0060 'International Tables Vol C Tables 4.2.6.8 and 6.1.1.4'
F F 0.0171 0.0103 'International Tables Vol C Tables 4.2.6.8 and 6.1.1.4'
P P 0.1023 0.0942 'International Tables Vol C Tables 4.2.6.8 and 6.1.1.4'
Pd Pd -0.9988 1.0072 'International Tables Vol C Tables 4.2.6.8 and 6.1.1.4'

loop_
_geom_angle_atom_site_label_1
_geom_angle_atom_site_label_2
_geom_angle_atom_site_label_3
_geom_angle
C24 Pd1 N1 174.59(13)
C24 Pd1 N2 92.91(12)
N1 Pd1 N2 81.72(11)
C24 Pd1 P1 100.79(10)
N1 Pd1 P1 84.61(9)
N2 Pd1 P1 165.46(8)
C54 Pd2 N30 175.94(13)
C54 Pd2 N3 94.94(12)
N30 Pd2 N3 81.02(11)
C54 Pd2 P2 99.79(10)
N30 Pd2 P2 84.26(8)
N3 Pd2 P2 164.86(8)
C16 P1 C20 114.7(2)
C16 P1 C1 103.1(2)
C20 P1 C1 104.4(2)
C16 P1 Pd1 117.96(15)
C20 P1 Pd1 113.37(15)
C1 P1 Pd1 100.50(13)
C36 P2 C35 104.01(16)
C36 P2 C40 114.88(17)
C35 P2 C40 103.60(17)
C36 P2 Pd2 118.14(12)
C35 P2 Pd2 100.12(11)
C40 P2 Pd2 113.15(12)
C2 N1 C3 120.0(3)
C2 N1 Pd1 124.9(3)
C3 N1 Pd1 115.0(2)
C66 N2 C8 112.0(3)
C66 N2 Pd1 118.1(2)
C8 N2 Pd1 107.40(19)
C66 N2 HN4 106.2
C8 N2 HN4 106.2
Pd1 N2 HN4 106.2
C48 N3 C47 115.8(3)
C48 N3 Pd2 111.9(2)
C47 N3 Pd2 107.8(2)
C48 N3 HN5 107.0
C47 N3 HN5 107.0
Pd2 N3 HN5 107.0
C2 C1 P1 114.0(3)
C2 C1 H1 108.8
P1 C1 H1 108.8
C2 C1 H12 108.8
P1 C1 H12 108.8
H1 C1 H12 107.6
N1 C2 C15 121.5(3)
N1 C2 C1 115.8(4)
C15 C2 C1 122.7(3)
N1 C3 C4 121.4(3)
N1 C3 C8 117.3(3)
C4 C3 C8 121.3(3)
C3 C4 C14 117.4(3)
C3 C4 C5 118.9(3)
C14 C4 C5 123.6(3)
C6 C5 C4 118.4(4)
C6 C5 H9 120.8
C4 C5 H9 120.8
C5 C6 C7 122.5(3)
C5 C6 H8 118.7
C7 C6 H8 118.7
C8 C7 C6 120.5(3)
C8 C7 H7 119.8
C6 C7 H7 119.8
C7 C8 C3 118.5(3)
C7 C8 N2 123.1(3)
C3 C8 N2 118.4(3)
C66 C9 C10 118.3(3)
C66 C9 H6 120.8
C10 C9 H6 120.8
C11 C10 C9 121.0(4)
C11 C10 H5 119.5
C9 C10 H5 119.5
C10 C11 C12 120.2(4)
C10 C11 H2 119.9
C12 C11 H2 119.9
C13 C12 C11 119.5(4)
C13 C12 H3 120.2
C11 C12 H3 120.2
C66 C13 C12 119.5(3)
C66 C13 H4 120.2
C12 C13 H4 120.2
C15 C14 C4 120.0(3)
C15 C14 H11 120.0
C4 C14 H11 120.0
C14 C15 C2 119.6(3)
C14 C15 H10 120.2
C2 C15 H10 120.2
C17 C16 C18 108.6(4)
C17 C16 C19 109.1(4)
C18 C16 C19 109.4(4)
C17 C16 P1 110.6(3)
C18 C16 P1 113.3(3)
C19 C16 P1 105.7(3)
C16 C17 H15 109.5
C16 C17 H14 109.5
H15 C17 H14 109.5
C16 C17 H13 109.5
H15 C17 H13 109.5
H14 C17 H13 109.5
C16 C18 H17 109.5
C16 C18 H16 109.5
H17 C18 H16 109.5
C16 C18 H18 109.5
H17 C18 H18 109.5
H16 C18 H18 109.5
C16 C19 H19 109.5
C16 C19 H21 109.5
H19 C19 H21 109.5
C16 C19 H20 109.5
H19 C19 H20 109.5
H21 C19 H20 109.5
C21 C20 C22 110.1(5)
C21 C20 C23 107.5(4)
C22 C20 C23 108.8(4)
C21 C20 P1 110.7(3)
C22 C20 P1 104.9(3)
C23 C20 P1 114.8(4)
C20 C21 H22 109.5
C20 C21 H23 109.5
H22 C21 H23 109.5
C20 C21 H24 109.5
H22 C21 H24 109.5
H23 C21 H24 109.5
C20 C22 H27 109.5
C20 C22 H26 109.5
H27 C22 H26 109.5
C20 C22 H25 109.5
H27 C22 H25 109.5
H26 C22 H25 109.5
C20 C23 H28 109.5
C20 C23 H29 109.5
H28 C23 H29 109.5
C20 C23 H30 109.5
H28 C23 H30 109.5
H29 C23 H30 109.5
C25 C24 C29 116.7(3)
C25 C24 Pd1 121.3(3)
C29 C24 Pd1 121.1(3)
C26 C25 C24 121.7(4)
C26 C25 H34 119.1
C24 C25 H34 119.1
C27 C26 C25 118.5(4)
C27 C26 H33 120.8
C25 C26 H33 120.8
C26 C27 F1 119.7(3)
C26 C27 C28 122.7(4)
F1 C27 C28 117.6(4)
C29 C28 C27 118.1(4)
C29 C28 H31 121.0
C27 C28 H31 121.0
C28 C29 C24 122.2(4)
C28 C29 H32 118.9
C24 C29 H32 118.9
C34 N30 C67 121.9(3)
C34 N30 Pd2 123.7(2)
C67 N30 Pd2 114.4(2)
C44 C31 C32 124.0(3)
C44 C31 C67 119.2(3)
C32 C31 C67 116.7(3)
C33 C32 C31 120.0(3)
C33 C32 H56 120.0
C31 C32 H56 120.0
C32 C33 C34 120.5(3)
C32 C33 H55 119.7
C34 C33 H55 119.7
N30 C34 C33 120.5(3)
N30 C34 C35 117.3(3)
C33 C34 C35 122.1(3)
C34 C35 P2 112.7(2)
C34 C35 H53 109.0
P2 C35 H53 109.0
C34 C35 H54 109.0
P2 C35 H54 109.0
H53 C35 H54 107.8
C37 C36 C38 109.2(3)
C37 C36 C39 108.6(3)
C38 C36 C39 108.0(3)
C37 C36 P2 110.9(2)
C38 C36 P2 114.1(3)
C39 C36 P2 105.9(2)
C36 C37 H35 109.5
C36 C37 H37 109.5
H35 C37 H37 109.5
C36 C37 H36 109.5
H35 C37 H36 109.5
H37 C37 H36 109.5
C36 C38 H39 109.5
C36 C38 H40 109.5
H39 C38 H40 109.5
C36 C38 H38 109.5
H39 C38 H38 109.5
H40 C38 H38 109.5
C36 C39 H42 109.5
C36 C39 H41 109.5
H42 C39 H41 109.5
C36 C39 H43 109.5
H42 C39 H43 109.5
H41 C39 H43 109.5
C41 C40 C42 109.0(3)
C41 C40 C43 109.0(3)
C42 C40 C43 108.2(3)
C41 C40 P2 111.5(3)
C42 C40 P2 114.4(3)
C43 C40 P2 104.5(3)
C40 C41 H46 109.5
C40 C41 H44 109.5
H46 C41 H44 109.5
C40 C41 H45 109.5
H46 C41 H45 109.5
H44 C41 H45 109.5
C40 C42 H48 109.5
C40 C42 H47 109.5
H48 C42 H47 109.5
C40 C42 H49 109.5
H48 C42 H49 109.5
H47 C42 H49 109.5
C40 C43 H50 109.5
C40 C43 H51 109.5
H50 C43 H51 109.5
C40 C43 H52 109.5
H50 C43 H52 109.5
H51 C43 H52 109.5
C31 C44 C45 119.9(3)
C31 C44 H57 120.1
C45 C44 H57 120.1
C44 C45 C46 120.8(3)
C44 C45 H58 119.6
C46 C45 H58 119.6
C47 C46 C45 121.0(3)
C47 C46 H64 119.5
C45 C46 H64 119.5
C46 C47 C67 118.7(3)
C46 C47 N3 123.8(3)
C67 C47 N3 117.5(3)
C53 C48 C49 119.7(3)
C53 C48 N3 119.7(3)
C49 C48 N3 120.3(3)
C48 C49 C50 119.9(3)
C48 C49 H63 120.0
C50 C49 H63 120.0
C49 C50 C51 120.7(3)
C49 C50 H59 119.6
C51 C50 H59 119.6
C50 C51 C52 119.1(3)
C50 C51 H60 120.4
C52 C51 H60 120.4
C51 C52 C53 120.3(3)
C51 C52 H61 119.8
C53 C52 H61 119.8
C48 C53 C52 120.2(3)
C48 C53 H62 119.9
C52 C53 H62 119.9
C55 C54 C59 117.7(3)
C55 C54 Pd2 121.4(3)
C59 C54 Pd2 120.3(3)
C56 C55 C54 121.1(4)
C56 C55 H65 119.5
C54 C55 H65 119.5
C57 C56 C55 118.7(4)
C57 C56 H68 120.6
C55 C56 H68 120.6
C56 C57 F2 119.0(4)
C56 C57 C58 123.0(4)
F2 C57 C58 118.0(4)
C59 C58 C57 118.1(4)
C59 C58 H66 120.9
C57 C58 H66 120.9
C58 C59 C54 121.4(4)
C58 C59 H67 119.3
C54 C59 H67 119.3
F4 C62 F5 105.4(5)
F4 C62 F3 104.6(4)
F5 C62 F3 103.1(5)
F4 C62 C63 115.7(4)
F5 C62 C63 112.6(4)
F3 C62 C63 114.2(4)
O1 C63 O3 130.0(4)
O1 C63 C62 113.5(4)
O3 C63 C62 115.6(4)
F7 C64 F8 106.4(4)
F7 C64 F6 108.0(4)
F8 C64 F6 105.6(3)
F7 C64 C65 114.2(3)
F8 C64 C65 113.7(3)
F6 C64 C65 108.5(3)
O4 C65 O2 129.5(4)
O4 C65 C64 116.5(3)
O2 C65 C64 114.0(3)
C13 C66 C9 121.2(3)
C13 C66 N2 120.2(3)
C9 C66 N2 118.5(3)
N30 C67 C47 119.2(3)
N30 C67 C31 120.3(3)
C47 C67 C31 120.5(3)

loop_
_geom_bond_atom_site_label_1
_geom_bond_atom_site_label_2
_geom_bond_distance
Pd1 C24 1.998(4)
Pd1 N1 2.045(3)
Pd1 N2 2.155(3)
Pd1 P1 2.2417(10)
Pd2 C54 2.012(4)
Pd2 N30 2.056(3)
Pd2 N3 2.184(3)
Pd2 P2 2.2459(9)
P1 C16 1.861(4)
P1 C20 1.864(5)
P1 C1 1.866(4)
P2 C36 1.859(4)
P2 C35 1.875(4)
P2 C40 1.880(4)
F1 C27 1.369(4)
F2 C57 1.373(4)
F3 C62 1.334(5)
F4 C62 1.307(6)
F5 C62 1.317(6)
F6 C64 1.366(5)
F7 C64 1.310(5)
F8 C64 1.348(5)
O1 C63 1.221(5)
O2 C65 1.252(4)
O3 C63 1.228(5)
O4 C65 1.216(5)
N1 C2 1.323(5)
N1 C3 1.376(5)
N2 C66 1.453(4)
N2 C8 1.473(4)
N2 HN4 0.9300
N3 C48 1.450(4)
N3 C47 1.464(4)
N3 HN5 0.9300
C1 C2 1.509(6)
C1 H1 0.9900
C1 H12 0.9900
C2 C15 1.407(5)
C3 C4 1.401(5)
C3 C8 1.416(5)
C4 C14 1.418(5)
C4 C5 1.422(5)
C5 C6 1.373(5)
C5 H9 0.9500
C6 C7 1.391(5)
C6 H8 0.9500
C7 C8 1.371(5)
C7 H7 0.9500
C9 C66 1.389(5)
C9 C10 1.396(5)
C9 H6 0.9500
C10 C11 1.364(6)
C10 H5 0.9500
C11 C12 1.400(5)
C11 H2 0.9500
C12 C13 1.386(5)
C12 H3 0.9500
C13 C66 1.385(5)
C13 H4 0.9500
C14 C15 1.366(5)
C14 H11 0.9500
C15 H10 0.9500
C16 C17 1.523(6)
C16 C18 1.550(6)
C16 C19 1.535(8)
C17 H15 0.9800
C17 H14 0.9800
C17 H13 0.9800
C18 H17 0.9800
C18 H16 0.9800
C18 H18 0.9800
C19 H19 0.9800
C19 H21 0.9800
C19 H20 0.9800
C20 C21 1.522(7)
C20 C22 1.534(7)
C20 C23 1.546(6)
C21 H22 0.9800
C21 H23 0.9800
C21 H24 0.9800
C22 H27 0.9800
C22 H26 0.9800
C22 H25 0.9800
C23 H28 0.9800
C23 H29 0.9800
C23 H30 0.9800
C24 C25 1.398(5)
C24 C29 1.402(5)
C25 C26 1.401(5)
C25 H34 0.9500
C26 C27 1.359(6)
C26 H33 0.9500
C27 C28 1.376(6)
C28 C29 1.389(5)
C28 H31 0.9500
C29 H32 0.9500
N30 C34 1.319(4)
N30 C67 1.369(4)
C31 C44 1.385(5)
C31 C32 1.432(5)
C31 C67 1.433(5)
C32 C33 1.357(5)
C32 H56 0.9500
C33 C34 1.412(5)
C33 H55 0.9500
C34 C35 1.488(5)
C35 H53 0.9900
C35 H54 0.9900
C36 C37 1.530(5)
C36 C38 1.531(5)
C36 C39 1.537(5)
C37 H35 0.9800
C37 H37 0.9800
C37 H36 0.9800
C38 H39 0.9800
C38 H40 0.9800
C38 H38 0.9800
C39 H42 0.9800
C39 H41 0.9800
C39 H43 0.9800
C40 C41 1.521(5)
C40 C42 1.522(5)
C40 C43 1.556(6)
C41 H46 0.9800
C41 H44 0.9800
C41 H45 0.9800
C42 H48 0.9800
C42 H47 0.9800
C42 H49 0.9800
C43 H50 0.9800
C43 H51 0.9800
C43 H52 0.9800
C44 C45 1.379(6)
C44 H57 0.9500
C45 C46 1.416(5)
C45 H58 0.9500
C46 C47 1.365(5)
C46 H64 0.9500
C47 C67 1.410(5)
C48 C53 1.376(5)
C48 C49 1.383(5)
C49 C50 1.380(5)
C49 H63 0.9500
C50 C51 1.381(5)
C50 H59 0.9500
C51 C52 1.382(5)
C51 H60 0.9500
C52 C53 1.386(5)
C52 H61 0.9500
C53 H62 0.9500
C54 C55 1.398(5)
C54 C59 1.403(5)
C55 C56 1.400(6)
C55 H65 0.9500
C56 C57 1.351(6)
C56 H68 0.9500
C57 C58 1.379(6)
C58 C59 1.389(5)
C58 H66 0.9500
C59 H67 0.9500
C62 C63 1.511(6)
C64 C65 1.549(6)

loop_
_geom_hbond_atom_site_label_D
_geom_hbond_atom_site_label_H
_geom_hbond_atom_site_label_A
_geom_hbond_distance_DH
_geom_hbond_distance_HA
_geom_hbond_distance_DA
_geom_hbond_angle_DHA
N2 HN4 O3 0.93 1.91 2.805(4) 159.5
N3 HN5 O2 0.93 1.87 2.794(4) 170.4

loop_
_platon_squeeze_void_nr
_platon_squeeze_void_average_x
_platon_squeeze_void_average_y
_platon_squeeze_void_average_z
_platon_squeeze_void_volume
_platon_squeeze_void_count_electrons
_platon_squeeze_void_content
1 0.020 0.121 0.000 852 303 ' '
